data_7716418
loop_
_publ_author_name
'Franzen, Jonas H.'
'Wilm, Lukas F. B.'
'Rotering, Philipp'
'Wurst, Klaus'
'Seidl, Michael'
'Dielmann, Fabian'

_publ_section_title
;
 Electron-rich pyridines with <i>para</i>-N-heterocyclic imine
 substituents: ligand properties and coordination to CO<sub>2</sub>,
 SO<sub>2</sub>, BCl<sub>3</sub> and Pd<sup>II</sup> complexes.
;
_journal_issue 28
_journal_name_full 'Dalton transactions (Cambridge, England : 2003)'
_journal_page_first 11876
_journal_page_last 11883
_journal_paper_doi 10.1039/d4dt01399a
_journal_volume 53
_journal_year 2024
_chemical_formula_moiety 'C16 H24 B2 Cl6 N4'
_chemical_formula_sum 'C16 H24 B2 Cl6 N4'
_chemical_formula_weight 506.71
_space_group_crystal_system monoclinic
_space_group_IT_number 11
_space_group_name_Hall '-P 2yb'
_space_group_name_H-M_alt 'P 1 21/m 1'
_atom_sites_solution_hydrogens geom
_atom_sites_solution_primary iterative
_audit_creation_date 2024-05-08
_audit_creation_method
;
Olex2 1.5-alpha
(compiled 2024.02.16 svn.r378c4104 for OlexSys, GUI svn.r6928)
;
_audit_update_record
;
2024-05-08 deposited with the CCDC.	2024-06-18 downloaded from the CCDC.
;
_cell_angle_alpha 90
_cell_angle_beta 107.2128(8)
_cell_angle_gamma 90
_cell_formula_units_Z 2
_cell_length_a 7.52560(10)
_cell_length_b 13.7012(2)
_cell_length_c 12.0051(2)
_cell_measurement_reflns_used 6377
_cell_measurement_temperature 100
_cell_measurement_theta_max 28.729
_cell_measurement_theta_min 2.974
_cell_volume 1182.40(3)
_computing_cell_refinement 'Bruker SAINT-V 8.34A'
_computing_data_collection 'Bruker Apex III'
_computing_data_reduction 'Bruker SAINT-V 8.34A'
_computing_molecular_graphics 'Olex2 1.5-alpha (Dolomanov et al., 2009)'
_computing_publication_material 'Olex2 1.5-alpha (Dolomanov et al., 2009)'
_computing_structure_refinement 'SHELXL 2018/3 (Sheldrick, 2015)'
_computing_structure_solution
;
Superflip  (Palatinus & Chapuis, 2007;Palatinus & van der Lee, 2008;
Palatinus et al., 2012)
;
_diffrn_ambient_temperature 100.00
_diffrn_measured_fraction_theta_full 0.996
_diffrn_measured_fraction_theta_max 0.997
_diffrn_measurement_device_type 'Bruker APEX-II CCD'
_diffrn_measurement_method '\f and \w scans'
_diffrn_radiation_type MoK\a
_diffrn_radiation_wavelength 0.71073
_diffrn_reflns_av_R_equivalents 0.0247
_diffrn_reflns_av_unetI/netI 0.0195
_diffrn_reflns_Laue_measured_fraction_full 0.996
_diffrn_reflns_Laue_measured_fraction_max 0.997
_diffrn_reflns_limit_h_max 10
_diffrn_reflns_limit_h_min -10
_diffrn_reflns_limit_k_max 18
_diffrn_reflns_limit_k_min -18
_diffrn_reflns_limit_l_max 16
_diffrn_reflns_limit_l_min -16
_diffrn_reflns_number 15766
_diffrn_reflns_point_group_measured_fraction_full 0.996
_diffrn_reflns_point_group_measured_fraction_max 0.997
_diffrn_reflns_theta_full 25.242
_diffrn_reflns_theta_max 28.746
_diffrn_reflns_theta_min 3.464
_exptl_absorpt_coefficient_mu 0.737
_exptl_absorpt_correction_T_max 1.0000
_exptl_absorpt_correction_T_min 0.9095
_exptl_absorpt_correction_type multi-scan
_exptl_absorpt_process_details
;
? was used for absorption correction.
wR2(int) was 0.0889 before and 0.0360 after correction.
The Ratio of minimum to maximum transmission is 0.9095.
The \l/2 correction factor is 0.00150.
;
_exptl_crystal_colour colourless
_exptl_crystal_colour_primary colourless
_exptl_crystal_density_diffrn 1.423
_exptl_crystal_description plate
_exptl_crystal_F_000 520
_exptl_crystal_size_max 0.14
_exptl_crystal_size_mid 0.12
_exptl_crystal_size_min 0.02
_refine_diff_density_max 0.451
_refine_diff_density_min -0.263
_refine_diff_density_rms 0.067
_refine_ls_extinction_method none
_refine_ls_goodness_of_fit_ref 1.104
_refine_ls_hydrogen_treatment constr
_refine_ls_matrix_type full
_refine_ls_number_parameters 148
_refine_ls_number_reflns 3191
_refine_ls_number_restraints 0
_refine_ls_restrained_S_all 1.104
_refine_ls_R_factor_all 0.0411
_refine_ls_R_factor_gt 0.0349
_refine_ls_shift/su_max 0.001
_refine_ls_shift/su_mean 0.000
_refine_ls_structure_factor_coef Fsqd
_refine_ls_weighting_details 'w=1/[\s^2^(Fo^2^)+(0.0470P)^2^+0.7665P] where P=(Fo^2^+2Fc^2^)/3'
_refine_ls_weighting_scheme calc
_refine_ls_wR_factor_gt 0.0913
_refine_ls_wR_factor_ref 0.0951
_reflns_Friedel_coverage 0.000
_reflns_number_gt 2833
_reflns_number_total 3191
_reflns_threshold_expression 'I > 2\s(I)'
_cod_data_source_file d4dt01399a2.cif
_cod_data_source_block compound_5
_cod_depositor_comments 'Adding full bibliography for 7716413--7716422.cif.'
_cod_database_code 7716418
_shelx_shelxl_version_number 2018/3
_shelx_space_group_comment
;
The symmetry employed for this shelxl refinement is uniquely defined
by the following loop, which should always be used as a source of
symmetry information in preference to the above space-group names.
They are only intended as comments.
;
_olex2_refinement_description
;
1. Fixed Uiso
 At 1.2 times of:
  All C(H) groups
 At 1.5 times of:
  All C(H,H,H) groups
2.a Ternary CH refined with riding coordinates:
 C9(H9)
2.b Aromatic/amide H refined with riding coordinates:
 C1(H1), C2(H2), C4(H4), C5(H5)
2.c Idealised Me refined as rotating group:
 C8(H8A,H8B,H8C), C10(H10A,H10B,H10C), C11(H11A,H11B,H11C)
;
_olex2_submission_special_instructions 'No special instructions were received'

loop_
_space_group_symop_operation_xyz
'x, y, z'
'-x, y+1/2, -z'
'-x, -y, -z'
'x, -y-1/2, z'

loop_
_atom_site_label
_atom_site_type_symbol
_atom_site_fract_x
_atom_site_fract_y
_atom_site_fract_z
_atom_site_U_iso_or_equiv
_atom_site_adp_type
_atom_site_occupancy
_atom_site_site_symmetry_order
_atom_site_calc_flag
_atom_site_refinement_flags_posn
_atom_site_refinement_flags_adp
_atom_site_refinement_flags_occupancy
_atom_site_disorder_assembly
_atom_site_disorder_group
Cl1 Cl 0.76653(7) 0.36034(3) 1.44405(4) 0.02630(12) Uani 1 1 d . . . . .
Cl2 Cl 0.40548(8) 0.250000 1.34673(5) 0.02561(15) Uani 1 2 d S T P . .
Cl3 Cl 1.13725(5) 0.36191(3) 0.97775(4) 0.02240(11) Uani 1 1 d . . . . .
Cl4 Cl 0.99405(8) 0.250000 0.75215(5) 0.02460(14) Uani 1 2 d S T P . .
N1 N 0.6933(3) 0.250000 1.24178(16) 0.0161(4) Uani 1 2 d S T P . .
N2 N 0.8128(2) 0.250000 0.92152(16) 0.0130(3) Uani 1 2 d S T P . .
N3 N 0.57408(17) 0.32974(9) 0.76684(11) 0.0129(2) Uani 1 1 d . . . . .
C1 C 0.5568(3) 0.250000 1.13933(19) 0.0146(4) Uani 1 2 d S T P . .
H1 H 0.431105 0.250000 1.140505 0.017 Uiso 1 2 calc R U P . .
C2 C 0.5919(3) 0.250000 1.03360(18) 0.0131(4) Uani 1 2 d S T P . .
H2 H 0.490975 0.250000 0.963779 0.016 Uiso 1 2 calc R U P . .
C3 C 0.7749(3) 0.250000 1.02729(18) 0.0134(4) Uani 1 2 d S T P . .
C4 C 0.9166(3) 0.250000 1.1352(2) 0.0195(5) Uani 1 2 d S T P . .
H4 H 1.043515 0.250000 1.136718 0.023 Uiso 1 2 calc R U P . .
C5 C 0.8713(3) 0.250000 1.2374(2) 0.0202(5) Uani 1 2 d S T P . .
H5 H 0.969126 0.250000 1.308720 0.024 Uiso 1 2 calc R U P . .
C6 C 0.6596(3) 0.250000 0.82194(18) 0.0121(4) Uani 1 2 d S T P . .
C7 C 0.4275(2) 0.29970(11) 0.67162(13) 0.0145(3) Uani 1 1 d . . . . .
C8 C 0.2959(2) 0.36724(12) 0.59026(15) 0.0212(3) Uani 1 1 d . . . . .
H8A H 0.215335 0.329906 0.525098 0.032 Uiso 1 1 calc R U . . .
H8B H 0.366246 0.415543 0.560315 0.032 Uiso 1 1 calc R U . . .
H8C H 0.219437 0.400708 0.631852 0.032 Uiso 1 1 calc R U . . .
C9 C 0.6345(2) 0.43050(11) 0.80703(14) 0.0167(3) Uani 1 1 d . . . . .
H9 H 0.737630 0.424054 0.881596 0.020 Uiso 1 1 calc R U . . .
C10 C 0.7148(3) 0.48306(13) 0.72120(17) 0.0277(4) Uani 1 1 d . . . . .
H10A H 0.807613 0.441302 0.702335 0.042 Uiso 1 1 calc R U . . .
H10B H 0.773706 0.544016 0.756177 0.042 Uiso 1 1 calc R U . . .
H10C H 0.614698 0.497715 0.649789 0.042 Uiso 1 1 calc R U . . .
C11 C 0.4783(2) 0.48673(12) 0.83536(15) 0.0216(3) Uani 1 1 d . . . . .
H11A H 0.385653 0.506491 0.762695 0.032 Uiso 1 1 calc R U . . .
H11B H 0.529674 0.544871 0.881142 0.032 Uiso 1 1 calc R U . . .
H11C H 0.419244 0.444941 0.880421 0.032 Uiso 1 1 calc R U . . .
B1 B 0.6579(4) 0.250000 1.3653(2) 0.0188(5) Uani 1 2 d S T P . .
B2 B 1.0101(4) 0.250000 0.9080(2) 0.0178(5) Uani 1 2 d S T P . .

loop_
_atom_site_aniso_label
_atom_site_aniso_U_11
_atom_site_aniso_U_22
_atom_site_aniso_U_33
_atom_site_aniso_U_23
_atom_site_aniso_U_13
_atom_site_aniso_U_12
Cl1 0.0358(3) 0.0219(2) 0.0176(2) -0.00478(15) 0.00216(17) -0.00255(17)
Cl2 0.0238(3) 0.0365(3) 0.0186(3) 0.000 0.0094(2) 0.000
Cl3 0.01453(19) 0.0224(2) 0.0291(2) -0.00130(16) 0.00455(16) -0.00455(14)
Cl4 0.0207(3) 0.0362(3) 0.0204(3) 0.000 0.0114(2) 0.000
N1 0.0177(9) 0.0175(9) 0.0113(8) 0.000 0.0014(7) 0.000
N2 0.0103(8) 0.0163(9) 0.0111(8) 0.000 0.0010(7) 0.000
N3 0.0133(6) 0.0135(6) 0.0116(6) 0.0005(5) 0.0032(5) -0.0004(5)
C1 0.0140(10) 0.0146(10) 0.0139(10) 0.000 0.0022(8) 0.000
C2 0.0114(9) 0.0148(9) 0.0113(9) 0.000 0.0007(7) 0.000
C3 0.0149(10) 0.0124(9) 0.0120(10) 0.000 0.0025(8) 0.000
C4 0.0118(10) 0.0275(12) 0.0172(11) 0.000 0.0012(8) 0.000
C5 0.0144(10) 0.0295(12) 0.0133(10) 0.000 -0.0010(8) 0.000
C6 0.0123(9) 0.0136(9) 0.0113(9) 0.000 0.0046(8) 0.000
C7 0.0145(7) 0.0170(8) 0.0109(6) 0.0003(5) 0.0021(5) 0.0008(5)
C8 0.0232(8) 0.0201(8) 0.0160(7) 0.0026(6) -0.0006(6) 0.0036(6)
C9 0.0192(7) 0.0128(7) 0.0170(7) -0.0011(6) 0.0037(6) -0.0026(6)
C10 0.0361(10) 0.0196(8) 0.0327(10) -0.0001(7) 0.0181(8) -0.0076(7)
C11 0.0264(9) 0.0159(7) 0.0230(8) -0.0033(6) 0.0081(7) 0.0013(6)
B1 0.0230(13) 0.0195(12) 0.0120(11) 0.000 0.0024(10) 0.000
B2 0.0134(11) 0.0206(12) 0.0201(12) 0.000 0.0058(10) 0.000

loop_
_atom_type_symbol
_atom_type_description
_atom_type_scat_dispersion_real
_atom_type_scat_dispersion_imag
_atom_type_scat_source
C C 0.0033 0.0016 'International Tables Vol C Tables 4.2.6.8 and 6.1.1.4'
H H 0.0000 0.0000 'International Tables Vol C Tables 4.2.6.8 and 6.1.1.4'
B B 0.0013 0.0007 'International Tables Vol C Tables 4.2.6.8 and 6.1.1.4'
Cl Cl 0.1484 0.1585 'International Tables Vol C Tables 4.2.6.8 and 6.1.1.4'
N N 0.0061 0.0033 'International Tables Vol C Tables 4.2.6.8 and 6.1.1.4'

loop_
_geom_angle_atom_site_label_1
_geom_angle_atom_site_label_2
_geom_angle_atom_site_label_3
_geom_angle
_geom_angle_site_symmetry_1
_geom_angle_site_symmetry_3
_geom_angle_publ_flag
C1 N1 C5 117.32(19) . . ?
C1 N1 B1 124.08(19) . . ?
C5 N1 B1 118.59(19) . . ?
C3 N2 C6 116.43(17) . . ?
C3 N2 B2 124.37(18) . . ?
C6 N2 B2 119.20(18) . . ?
C6 N3 C7 108.17(13) . . ?
C6 N3 C9 122.72(13) . . ?
C7 N3 C9 129.11(13) . . ?
N1 C1 H1 118.6 . . ?
N1 C1 C2 122.7(2) . . ?
C2 C1 H1 118.6 . . ?
C1 C2 H2 119.6 . . ?
C1 C2 C3 120.8(2) . . ?
C3 C2 H2 119.6 . . ?
N2 C3 C2 121.54(19) . . ?
N2 C3 C4 122.51(19) . . ?
C2 C3 C4 115.94(19) . . ?
C3 C4 H4 120.0 . . ?
C5 C4 C3 120.1(2) . . ?
C5 C4 H4 120.0 . . ?
N1 C5 C4 123.1(2) . . ?
N1 C5 H5 118.4 . . ?
C4 C5 H5 118.4 . . ?
N3 C6 N2 125.33(9) . . ?
N3 C6 N2 125.33(9) 4_565 . ?
N3 C6 N3 109.35(18) . 4_565 ?
N3 C7 C8 124.41(14) . . ?
C7 C7 N3 107.15(8) 4_565 . ?
C7 C7 C8 128.41(9) 4_565 . ?
C7 C8 H8A 109.5 . . ?
C7 C8 H8B 109.5 . . ?
C7 C8 H8C 109.5 . . ?
H8A C8 H8B 109.5 . . ?
H8A C8 H8C 109.5 . . ?
H8B C8 H8C 109.5 . . ?
N3 C9 H9 106.9 . . ?
N3 C9 C10 111.35(13) . . ?
N3 C9 C11 111.02(13) . . ?
C10 C9 H9 106.9 . . ?
C10 C9 C11 113.49(14) . . ?
C11 C9 H9 106.9 . . ?
C9 C10 H10A 109.5 . . ?
C9 C10 H10B 109.5 . . ?
C9 C10 H10C 109.5 . . ?
H10A C10 H10B 109.5 . . ?
H10A C10 H10C 109.5 . . ?
H10B C10 H10C 109.5 . . ?
C9 C11 H11A 109.5 . . ?
C9 C11 H11B 109.5 . . ?
C9 C11 H11C 109.5 . . ?
H11A C11 H11B 109.5 . . ?
H11A C11 H11C 109.5 . . ?
H11B C11 H11C 109.5 . . ?
Cl1 B1 Cl1 110.39(14) 4_565 . ?
Cl1 B1 Cl2 110.30(10) . . ?
Cl1 B1 Cl2 110.30(10) 4_565 . ?
N1 B1 Cl1 107.98(11) . . ?
N1 B1 Cl1 107.98(11) . 4_565 ?
N1 B1 Cl2 109.83(16) . . ?
Cl3 B2 Cl3 110.24(14) 4_565 . ?
Cl4 B2 Cl3 109.08(9) . . ?
Cl4 B2 Cl3 109.08(9) . 4_565 ?
N2 B2 Cl3 109.52(10) . . ?
N2 B2 Cl3 109.52(10) . 4_565 ?
N2 B2 Cl4 109.39(16) . . ?

loop_
_geom_bond_atom_site_label_1
_geom_bond_atom_site_label_2
_geom_bond_distance
_geom_bond_site_symmetry_2
_geom_bond_publ_flag
Cl1 B1 1.8412(16) . ?
Cl2 B1 1.846(3) . ?
Cl3 B2 1.8691(16) . ?
Cl4 B2 1.839(3) . ?
N1 C1 1.349(3) . ?
N1 C5 1.356(3) . ?
N1 B1 1.583(3) . ?
N2 C3 1.381(3) . ?
N2 C6 1.394(3) . ?
N2 B2 1.541(3) . ?
N3 C6 1.3390(17) . ?
N3 C7 1.3952(19) . ?
N3 C9 1.489(2) . ?
C1 H1 0.9500 . ?
C1 C2 1.371(3) . ?
C2 H2 0.9500 . ?
C2 C3 1.401(3) . ?
C3 C4 1.413(3) . ?
C4 H4 0.9500 . ?
C4 C5 1.367(3) . ?
C5 H5 0.9500 . ?
C7 C7 1.362(3) 4_565 ?
C7 C8 1.490(2) . ?
C8 H8A 0.9800 . ?
C8 H8B 0.9800 . ?
C8 H8C 0.9800 . ?
C9 H9 1.0000 . ?
C9 C10 1.521(2) . ?
C9 C11 1.526(2) . ?
C10 H10A 0.9800 . ?
C10 H10B 0.9800 . ?
C10 H10C 0.9800 . ?
C11 H11A 0.9800 . ?
C11 H11B 0.9800 . ?
C11 H11C 0.9800 . ?

loop_
_geom_torsion_atom_site_label_1
_geom_torsion_atom_site_label_2
_geom_torsion_atom_site_label_3
_geom_torsion_atom_site_label_4
_geom_torsion
_geom_torsion_site_symmetry_1
_geom_torsion_site_symmetry_2
_geom_torsion_site_symmetry_3
_geom_torsion_site_symmetry_4
_geom_torsion_publ_flag
N1 C1 C2 C3 0.000(2) . . . . ?
N2 C3 C4 C5 180.000(2) . . . . ?
C1 N1 C5 C4 0.000(2) . . . . ?
C1 N1 B1 Cl1 -120.31(11) . . . . ?
C1 N1 B1 Cl1 120.31(11) . . . 4_565 ?
C1 N1 B1 Cl2 0.000(2) . . . . ?
C1 C2 C3 N2 180.000(1) . . . . ?
C1 C2 C3 C4 0.000(2) . . . . ?
C2 C3 C4 C5 0.000(2) . . . . ?
C3 N2 C6 N3 89.76(18) . . . . ?
C3 N2 C6 N3 -89.76(18) . . . 4_565 ?
C3 N2 B2 Cl3 -60.50(11) . . . . ?
C3 N2 B2 Cl3 60.50(11) . . . 4_565 ?
C3 N2 B2 Cl4 180.000(1) . . . . ?
C3 C4 C5 N1 0.000(2) . . . . ?
C5 N1 C1 C2 0.000(2) . . . . ?
C5 N1 B1 Cl1 59.69(11) . . . . ?
C5 N1 B1 Cl1 -59.69(11) . . . 4_565 ?
C5 N1 B1 Cl2 180.000(1) . . . . ?
C6 N2 C3 C2 0.000(2) . . . . ?
C6 N2 C3 C4 180.000(1) . . . . ?
C6 N2 B2 Cl3 -119.50(11) . . . 4_565 ?
C6 N2 B2 Cl3 119.50(11) . . . . ?
C6 N2 B2 Cl4 0.000(1) . . . . ?
C6 N3 C7 C7 0.19(13) . . . 4_565 ?
C6 N3 C7 C8 178.35(15) . . . . ?
C6 N3 C9 C10 112.12(18) . . . . ?
C6 N3 C9 C11 -120.39(17) . . . . ?
C7 N3 C6 N2 -179.90(17) . . . . ?
C7 N3 C6 N3 -0.3(2) . . . 4_565 ?
C7 N3 C9 C10 -68.1(2) . . . . ?
C7 N3 C9 C11 59.35(19) . . . . ?
C9 N3 C6 N2 -0.1(3) . . . . ?
C9 N3 C6 N3 179.47(10) . . . 4_565 ?
C9 N3 C7 C7 -179.57(12) . . . 4_565 ?
C9 N3 C7 C8 -1.4(2) . . . . ?
B1 N1 C1 C2 180.000(2) . . . . ?
B1 N1 C5 C4 180.000(2) . . . . ?
B2 N2 C3 C2 180.000(1) . . . . ?
B2 N2 C3 C4 0.000(2) . . . . ?
B2 N2 C6 N3 -90.24(18) . . . . ?
B2 N2 C6 N3 90.24(18) . . . 4_565 ?
